data_2228171
loop_
_publ_author_name
'Crundwell, Guy'
'Glagovich, Neil'

_publ_section_title
;
 (1<i>R</i>,4<i>S</i>)-7,8-Dichloro-1,2,3,4-tetrahydro-1,11,11-trimethyl-1,4-methanophenazine
;
_journal_coeditor_code ZL2314
_journal_issue 11
_journal_name_full 'Acta Crystallographica Section E'
_journal_page_first o3042
_journal_paper_doi 10.1107/S1600536810044016
_journal_volume 66
_journal_year 2010
_chemical_formula_iupac 'C16 H16 Cl2 N2'
_chemical_formula_moiety 'C16 H16 Cl2 N2'
_chemical_formula_sum 'C16 H16 Cl2 N2'
_chemical_formula_weight 307.21
_chemical_melting_point 422
_chemical_name_common 3,4-diclorocamphorquinoxaline
_chemical_name_systematic
;
(1<i>R</i>,4<i>S</i>)-7,8-Dichloro-1,2,3,4-tetrahydro-1,11,11-trimethyl-
1,4-methanophenazine
;
_space_group_IT_number 4
_symmetry_cell_setting monoclinic
_symmetry_space_group_name_Hall 'P 2yb'
_symmetry_space_group_name_H-M 'P 1 21 1'
_atom_sites_solution_hydrogens geom
_atom_sites_solution_primary direct
_atom_sites_solution_secondary difmap
_audit_creation_method SHELXL97
_cell_angle_alpha 90.00
_cell_angle_beta 101.701(3)
_cell_angle_gamma 90.00
_cell_formula_units_Z 4
_cell_length_a 6.9741(3)
_cell_length_b 13.0892(5)
_cell_length_c 16.9594(5)
_cell_measurement_reflns_used 15315
_cell_measurement_temperature 293(2)
_cell_measurement_theta_max 34.9457
_cell_measurement_theta_min 4.2368
_cell_volume 1515.97(10)
_computing_cell_refinement 'CrysAlis CCD (Oxford Diffraction, 2009)'
_computing_data_collection 'CrysAlis CCD (Oxford Diffraction, 2009)'
_computing_data_reduction 'CrysAlis RED (Oxford Diffraction, 2009)'
_computing_molecular_graphics
;
ORTEP-3 (Farrugia, 1997), Mercury (Macrae <i>et al.</i>,
2008) and PLATON (Spek, 2009)
;
_computing_publication_material 'SHELXTL (Sheldrick, 2008)'
_computing_structure_refinement 'SHELXL97 (Sheldrick, 2008)'
_computing_structure_solution 'SHELXS97 (Sheldrick, 2008)'
_diffrn_ambient_temperature 293(2)
_diffrn_detector_area_resol_mean 16.1790
_diffrn_measured_fraction_theta_full 0.996
_diffrn_measured_fraction_theta_max 0.946
_diffrn_measurement_device_type 'Oxford Xcalibur Sapphire3'
_diffrn_measurement_method \w
_diffrn_radiation_monochromator graphite
_diffrn_radiation_source 'Enhance (Mo) X-ray Source'
_diffrn_radiation_type 'Mo K\a'
_diffrn_radiation_wavelength 0.71073
_diffrn_reflns_av_R_equivalents 0.0323
_diffrn_reflns_av_sigmaI/netI 0.0388
_diffrn_reflns_limit_h_max 11
_diffrn_reflns_limit_h_min -11
_diffrn_reflns_limit_k_max 20
_diffrn_reflns_limit_k_min -20
_diffrn_reflns_limit_l_max 27
_diffrn_reflns_limit_l_min -27
_diffrn_reflns_number 42674
_diffrn_reflns_theta_full 29.00
_diffrn_reflns_theta_max 34.96
_diffrn_reflns_theta_min 4.24
_diffrn_standards_decay_% 0
_diffrn_standards_number 0
_exptl_absorpt_coefficient_mu 0.419
_exptl_absorpt_correction_T_max 1.00000
_exptl_absorpt_correction_T_min 0.89734
_exptl_absorpt_correction_type multi-scan
_exptl_absorpt_process_details '(CrysAlis Pro; Oxford Diffraction, 2009)'
_exptl_crystal_colour white
_exptl_crystal_density_diffrn 1.346
_exptl_crystal_density_method 'not measured'
_exptl_crystal_description block
_exptl_crystal_F_000 640
_exptl_crystal_size_max 0.32
_exptl_crystal_size_mid 0.18
_exptl_crystal_size_min 0.11
_refine_diff_density_max 0.415
_refine_diff_density_min -0.180
_refine_ls_abs_structure_details 'Flack (1983), with 5825 Friedel pairs'
_refine_ls_abs_structure_Flack 0.03(5)
_refine_ls_extinction_method none
_refine_ls_goodness_of_fit_ref 0.927
_refine_ls_hydrogen_treatment constr
_refine_ls_matrix_type full
_refine_ls_number_parameters 367
_refine_ls_number_reflns 12344
_refine_ls_number_restraints 1
_refine_ls_restrained_S_all 0.927
_refine_ls_R_factor_all 0.1045
_refine_ls_R_factor_gt 0.0584
_refine_ls_shift/su_max 0.000
_refine_ls_shift/su_mean 0.000
_refine_ls_structure_factor_coef Fsqd
_refine_ls_weighting_details 'calc w = 1/[\s^2^(Fo^2^)+(0.0946P)^2^+0.0917P] where P=(Fo^2^+2Fc^2^)/3'
_refine_ls_weighting_scheme calc
_refine_ls_wR_factor_gt 0.1417
_refine_ls_wR_factor_ref 0.1628
_reflns_number_gt 7343
_reflns_number_total 12344
_reflns_threshold_expression I>2\s(I)
_cod_data_source_file zl2314.cif
_cod_data_source_block I
_cod_original_sg_symbol_H-M 'P 21'
_cod_database_code 2228171
_cod_database_fobs_code 2228171

loop_
_symmetry_equiv_pos_as_xyz
'x, y, z'
'-x, y+1/2, -z'

loop_
_atom_site_type_symbol
_atom_site_label
_atom_site_fract_x
_atom_site_fract_y
_atom_site_fract_z
_atom_site_U_iso_or_equiv
_atom_site_adp_type
_atom_site_calc_flag
_atom_site_refinement_flags
_atom_site_occupancy
_atom_site_disorder_assembly
_atom_site_disorder_group
C C1 0.1545(3) 0.45050(16) 0.49934(12) 0.0398(4) Uani d . 1 . .
N N1 0.2970(3) 0.42161(16) 0.46481(11) 0.0460(4) Uani d . 1 . .
C C2 0.2335(3) 0.38885(17) 0.38582(12) 0.0402(4) Uani d . 1 . .
C C3 0.3738(3) 0.35025(19) 0.34450(14) 0.0465(5) Uani d . 1 . .
H H3 0.5062 0.3515 0.3684 0.056 Uiso calc R 1 . .
C C4 0.3134(4) 0.31076(17) 0.26865(14) 0.0442(5) Uani d . 1 . .
Cl Cl1 0.48375(11) 0.25649(6) 0.22037(4) 0.0677(2) Uani d . 1 . .
C C5 0.1167(4) 0.31228(18) 0.23080(12) 0.0451(5) Uani d . 1 . .
Cl Cl2 0.03974(13) 0.25733(7) 0.13693(4) 0.0764(2) Uani d . 1 . .
C C6 -0.0217(4) 0.35345(19) 0.26854(13) 0.0471(5) Uani d . 1 . .
H H6 -0.1519 0.3572 0.2418 0.057 Uiso calc R 1 . .
C C7 0.0347(3) 0.39014(16) 0.34825(12) 0.0382(4) Uani d . 1 . .
N N2 -0.1129(3) 0.42215(15) 0.38665(11) 0.0423(4) Uani d . 1 . .
C C8 -0.0476(3) 0.45064(16) 0.46059(12) 0.0393(4) Uani d . 1 . .
C C9 -0.1600(4) 0.48131(19) 0.52398(14) 0.0467(5) Uani d . 1 . .
H H9 -0.2939 0.5059 0.5043 0.056 Uiso calc R 1 . .
C C10 -0.1369(4) 0.38915(18) 0.58179(15) 0.0521(5) Uani d . 1 . .
H H10A -0.1703 0.3259 0.5524 0.063 Uiso calc R 1 . .
H H10B -0.2196 0.3966 0.6211 0.063 Uiso calc R 1 . .
C C11 0.0802(4) 0.39084(19) 0.62275(14) 0.0534(6) Uani d . 1 . .
H H11A 0.1447 0.3281 0.6122 0.064 Uiso calc R 1 . .
H H11B 0.0956 0.3994 0.6805 0.064 Uiso calc R 1 . .
C C12 0.1656(4) 0.48392(19) 0.58474(13) 0.0467(5) Uani d . 1 . .
C C13 0.3638(5) 0.5211(3) 0.62876(18) 0.0753(9) Uani d . 1 . .
H H13A 0.4578 0.4670 0.6314 0.113 Uiso calc R 1 . .
H H13B 0.3556 0.5416 0.6823 0.113 Uiso calc R 1 . .
H H13C 0.4038 0.5782 0.6005 0.113 Uiso calc R 1 . .
C C14 -0.0131(4) 0.55950(18) 0.57193(13) 0.0489(5) Uani d . 1 . .
C C15 0.0151(6) 0.6545(2) 0.52444(19) 0.0738(9) Uani d . 1 . .
H H15A 0.0376 0.6351 0.4725 0.111 Uiso calc R 1 . .
H H15B 0.1258 0.6923 0.5529 0.111 Uiso calc R 1 . .
H H15C -0.1001 0.6963 0.5179 0.111 Uiso calc R 1 . .
C C16 -0.0675(5) 0.5936(2) 0.65206(17) 0.0650(7) Uani d . 1 . .
H H16A 0.0376 0.6334 0.6826 0.097 Uiso calc R 1 . .
H H16B -0.0892 0.5344 0.6825 0.097 Uiso calc R 1 . .
H H16C -0.1846 0.6341 0.6407 0.097 Uiso calc R 1 . .
C C17 0.3327(3) 0.43610(18) 0.00994(12) 0.0440(5) Uani d . 1 . .
N N3 0.1985(3) 0.47672(17) 0.04292(11) 0.0496(5) Uani d . 1 . .
C C18 0.2727(3) 0.52064(17) 0.11783(12) 0.0396(4) Uani d . 1 . .
C C19 0.1397(3) 0.56594(19) 0.15972(13) 0.0459(5) Uani d . 1 . .
H H19 0.0066 0.5669 0.1370 0.055 Uiso calc R 1 . .
C C20 0.2070(3) 0.60867(17) 0.23410(13) 0.0426(5) Uani d . 1 . .
Cl Cl3 0.04203(10) 0.66515(6) 0.28452(4) 0.06479(19) Uani d . 1 . .
C C21 0.4066(4) 0.60690(17) 0.26942(13) 0.0445(5) Uani d . 1 . .
Cl Cl4 0.49046(12) 0.66082(7) 0.36273(4) 0.0725(2) Uani d . 1 . .
C C22 0.5387(4) 0.56247(18) 0.22961(13) 0.0456(5) Uani d . 1 . .
H H22 0.6712 0.5610 0.2534 0.055 Uiso calc R 1 . .
C C23 0.4732(3) 0.51941(16) 0.15314(12) 0.0391(4) Uani d . 1 . .
N N4 0.6126(3) 0.47573(15) 0.11472(11) 0.0463(4) Uani d . 1 . .
C C24 0.5377(3) 0.43543(16) 0.04548(12) 0.0413(4) Uani d . 1 . .
C C25 0.6353(4) 0.37835(19) -0.01252(13) 0.0498(5) Uani d . 1 . .
H H25 0.7758 0.3907 -0.0074 0.060 Uiso calc R 1 . .
C C26 0.5749(5) 0.2668(2) -0.00338(16) 0.0633(7) Uani d . 1 . .
H H26A 0.6464 0.2209 -0.0319 0.076 Uiso calc R 1 . .
H H26B 0.5978 0.2470 0.0529 0.076 Uiso calc R 1 . .
C C27 0.3554(5) 0.2660(2) -0.04104(17) 0.0693(8) Uani d . 1 . .
H H27A 0.2791 0.2455 -0.0018 0.083 Uiso calc R 1 . .
H H27B 0.3277 0.2197 -0.0866 0.083 Uiso calc R 1 . .
C C28 0.3087(4) 0.3782(2) -0.06852(13) 0.0540(6) Uani d . 1 . .
C C29 0.1155(5) 0.3946(4) -0.12606(19) 0.0893(12) Uani d . 1 . .
H H29A 0.0101 0.3769 -0.0999 0.134 Uiso calc R 1 . .
H H29B 0.1097 0.3523 -0.1727 0.134 Uiso calc R 1 . .
H H29C 0.1037 0.4650 -0.1421 0.134 Uiso calc R 1 . .
C C30 0.5031(4) 0.40956(18) -0.09395(13) 0.0495(5) Uani d . 1 . .
C C31 0.5182(6) 0.5232(2) -0.11237(17) 0.0722(9) Uani d . 1 . .
H H31A 0.6463 0.5377 -0.1221 0.108 Uiso calc R 1 . .
H H31B 0.4964 0.5627 -0.0673 0.108 Uiso calc R 1 . .
H H31C 0.4214 0.5405 -0.1592 0.108 Uiso calc R 1 . .
C C32 0.5429(5) 0.3497(2) -0.16611(15) 0.0638(7) Uani d . 1 . .
H H32A 0.4404 0.3628 -0.2121 0.096 Uiso calc R 1 . .
H H32B 0.5470 0.2780 -0.1540 0.096 Uiso calc R 1 . .
H H32C 0.6662 0.3706 -0.1777 0.096 Uiso calc R 1 . .

loop_
_atom_site_aniso_label
_atom_site_aniso_U_11
_atom_site_aniso_U_22
_atom_site_aniso_U_33
_atom_site_aniso_U_12
_atom_site_aniso_U_13
_atom_site_aniso_U_23
C1 0.0469(11) 0.0376(10) 0.0361(9) -0.0027(8) 0.0115(8) -0.0006(7)
N1 0.0440(10) 0.0562(11) 0.0383(8) -0.0062(8) 0.0098(7) -0.0093(8)
C2 0.0465(11) 0.0411(10) 0.0354(9) -0.0067(9) 0.0142(8) -0.0013(8)
C3 0.0435(12) 0.0503(13) 0.0499(12) -0.0078(10) 0.0193(9) -0.0088(10)
C4 0.0569(13) 0.0377(10) 0.0449(11) -0.0050(9) 0.0270(10) 0.0006(9)
Cl1 0.0768(4) 0.0686(4) 0.0686(4) -0.0012(3) 0.0402(3) -0.0185(4)
C5 0.0673(14) 0.0421(11) 0.0277(9) -0.0043(10) 0.0141(9) 0.0011(8)
Cl2 0.0963(5) 0.0933(5) 0.0377(3) 0.0067(5) 0.0092(3) -0.0173(3)
C6 0.0516(13) 0.0508(13) 0.0364(10) 0.0011(10) 0.0028(9) 0.0022(9)
C7 0.0448(11) 0.0364(10) 0.0349(9) 0.0002(8) 0.0119(8) 0.0046(8)
N2 0.0438(10) 0.0466(10) 0.0364(8) 0.0065(8) 0.0076(7) -0.0009(7)
C8 0.0435(11) 0.0374(10) 0.0390(9) 0.0035(8) 0.0132(8) 0.0026(8)
C9 0.0513(12) 0.0463(11) 0.0464(11) 0.0062(9) 0.0193(9) -0.0040(9)
C10 0.0673(15) 0.0422(11) 0.0545(12) -0.0003(10) 0.0304(11) -0.0004(10)
C11 0.0784(17) 0.0469(12) 0.0384(10) 0.0112(11) 0.0205(11) 0.0076(9)
C12 0.0568(13) 0.0491(12) 0.0354(9) -0.0005(10) 0.0118(9) -0.0071(9)
C13 0.0713(19) 0.102(2) 0.0514(15) -0.0163(17) 0.0087(13) -0.0273(16)
C14 0.0688(14) 0.0381(11) 0.0431(10) 0.0026(10) 0.0185(10) -0.0035(9)
C15 0.122(3) 0.0364(13) 0.0670(17) -0.0035(16) 0.0291(18) 0.0021(12)
C16 0.091(2) 0.0517(14) 0.0576(14) 0.0095(14) 0.0271(14) -0.0129(12)
C17 0.0555(12) 0.0448(11) 0.0320(9) -0.0028(10) 0.0094(8) -0.0052(8)
N3 0.0462(11) 0.0618(12) 0.0403(9) 0.0016(9) 0.0078(8) -0.0121(9)
C18 0.0440(11) 0.0406(10) 0.0345(9) -0.0013(8) 0.0088(8) -0.0049(8)
C19 0.0445(12) 0.0550(13) 0.0389(10) 0.0013(10) 0.0104(9) -0.0075(10)
C20 0.0554(12) 0.0366(10) 0.0391(10) -0.0022(9) 0.0174(9) -0.0054(8)
Cl3 0.0682(4) 0.0729(4) 0.0587(4) 0.0040(3) 0.0257(3) -0.0225(3)
C21 0.0595(13) 0.0402(11) 0.0344(9) -0.0056(10) 0.0108(9) -0.0050(8)
Cl4 0.0801(4) 0.0897(5) 0.0448(3) -0.0031(4) 0.0059(3) -0.0286(3)
C22 0.0523(13) 0.0483(12) 0.0360(10) -0.0011(10) 0.0083(9) -0.0055(9)
C23 0.0496(12) 0.0366(10) 0.0316(9) -0.0007(8) 0.0094(8) 0.0002(8)
N4 0.0511(11) 0.0484(10) 0.0399(9) 0.0044(9) 0.0103(8) -0.0033(8)
C24 0.0527(12) 0.0368(10) 0.0358(9) 0.0050(9) 0.0126(8) -0.0002(8)
C25 0.0638(15) 0.0473(12) 0.0420(10) 0.0069(11) 0.0194(10) -0.0035(9)
C26 0.098(2) 0.0417(12) 0.0532(13) 0.0098(13) 0.0226(13) 0.0012(10)
C27 0.102(2) 0.0506(15) 0.0646(15) -0.0217(15) 0.0385(15) -0.0184(12)
C28 0.0587(14) 0.0658(15) 0.0387(10) -0.0009(12) 0.0130(9) -0.0165(10)
C29 0.073(2) 0.137(3) 0.0522(16) 0.011(2) -0.0005(14) -0.0383(19)
C30 0.0681(15) 0.0456(12) 0.0371(9) 0.0031(10) 0.0164(9) -0.0024(8)
C31 0.116(3) 0.0505(15) 0.0551(15) 0.0064(15) 0.0300(16) 0.0097(12)
C32 0.088(2) 0.0659(17) 0.0417(11) 0.0049(14) 0.0243(12) -0.0104(11)

loop_
_atom_type_symbol
_atom_type_description
_atom_type_scat_dispersion_real
_atom_type_scat_dispersion_imag
_atom_type_scat_source
C C 0.0033 0.0016 'International Tables Vol C Tables 4.2.6.8 and 6.1.1.4'
H H 0.0000 0.0000 'International Tables Vol C Tables 4.2.6.8 and 6.1.1.4'
N N 0.0061 0.0033 'International Tables Vol C Tables 4.2.6.8 and 6.1.1.4'
Cl Cl 0.1484 0.1585 'International Tables Vol C Tables 4.2.6.8 and 6.1.1.4'

loop_
_geom_angle_atom_site_label_1
_geom_angle_atom_site_label_2
_geom_angle_atom_site_label_3
_geom_angle_site_symmetry_1
_geom_angle_site_symmetry_3
_geom_angle
_geom_angle_publ_flag
N1 C1 C8 . . 124.23(19) no
N1 C1 C12 . . 128.5(2) no
C8 C1 C12 . . 107.24(18) no
C1 N1 C2 . . 113.48(18) no
N1 C2 C3 . . 118.2(2) no
N1 C2 C7 . . 121.72(19) no
C3 C2 C7 . . 120.05(19) no
C4 C3 C2 . . 119.3(2) no
C4 C3 H3 . . 120.3 no
C2 C3 H3 . . 120.3 no
C3 C4 C5 . . 120.9(2) no
C3 C4 Cl1 . . 119.35(19) no
C5 C4 Cl1 . . 119.72(18) no
C6 C5 C4 . . 120.8(2) no
C6 C5 Cl2 . . 118.45(19) no
C4 C5 Cl2 . . 120.74(18) no
C5 C6 C7 . . 119.6(2) no
C5 C6 H6 . . 120.2 no
C7 C6 H6 . . 120.2 no
N2 C7 C6 . . 117.5(2) no
N2 C7 C2 . . 123.25(19) no
C6 C7 C2 . . 119.2(2) no
C8 N2 C7 . . 113.00(19) no
N2 C8 C1 . . 124.31(19) no
N2 C8 C9 . . 129.3(2) no
C1 C8 C9 . . 106.22(18) no
C8 C9 C10 . . 104.05(18) no
C8 C9 C14 . . 99.52(18) no
C10 C9 C14 . . 102.10(19) no
C8 C9 H9 . . 116.3 no
C10 C9 H9 . . 116.3 no
C14 C9 H9 . . 116.3 no
C9 C10 C11 . . 104.06(19) no
C9 C10 H10A . . 110.9 no
C11 C10 H10A . . 110.9 no
C9 C10 H10B . . 110.9 no
C11 C10 H10B . . 110.9 no
H10A C10 H10B . . 109.0 no
C10 C11 C12 . . 104.48(18) no
C10 C11 H11A . . 110.9 no
C12 C11 H11A . . 110.9 no
C10 C11 H11B . . 110.9 no
C12 C11 H11B . . 110.9 no
H11A C11 H11B . . 108.9 no
C1 C12 C13 . . 115.7(2) no
C1 C12 C11 . . 102.89(18) no
C13 C12 C11 . . 115.9(2) no
C1 C12 C14 . . 99.56(18) no
C13 C12 C14 . . 119.1(2) no
C11 C12 C14 . . 101.02(19) no
C12 C13 H13A . . 109.5 no
C12 C13 H13B . . 109.5 no
H13A C13 H13B . . 109.5 no
C12 C13 H13C . . 109.5 no
H13A C13 H13C . . 109.5 no
H13B C13 H13C . . 109.5 no
C15 C14 C16 . . 108.1(2) no
C15 C14 C9 . . 113.9(2) no
C16 C14 C9 . . 113.3(2) no
C15 C14 C12 . . 113.9(2) no
C16 C14 C12 . . 112.9(2) no
C9 C14 C12 . . 94.46(17) no
C14 C15 H15A . . 109.5 no
C14 C15 H15B . . 109.5 no
H15A C15 H15B . . 109.5 no
C14 C15 H15C . . 109.5 no
H15A C15 H15C . . 109.5 no
H15B C15 H15C . . 109.5 no
C14 C16 H16A . . 109.5 no
C14 C16 H16B . . 109.5 no
H16A C16 H16B . . 109.5 no
C14 C16 H16C . . 109.5 no
H16A C16 H16C . . 109.5 no
H16B C16 H16C . . 109.5 no
N3 C17 C24 . . 124.46(19) no
N3 C17 C28 . . 128.6(2) no
C24 C17 C28 . . 106.85(19) no
C17 N3 C18 . . 113.25(19) no
N3 C18 C19 . . 118.16(19) no
N3 C18 C23 . . 122.47(18) no
C19 C18 C23 . . 119.35(19) no
C20 C19 C18 . . 119.8(2) no
C20 C19 H19 . . 120.1 no
C18 C19 H19 . . 120.1 no
C19 C20 C21 . . 120.8(2) no
C19 C20 Cl3 . . 119.33(18) no
C21 C20 Cl3 . . 119.89(17) no
C22 C21 C20 . . 120.2(2) no
C22 C21 Cl4 . . 119.14(18) no
C20 C21 Cl4 . . 120.62(17) no
C21 C22 C23 . . 119.9(2) no
C21 C22 H22 . . 120.1 no
C23 C22 H22 . . 120.1 no
N4 C23 C22 . . 117.9(2) no
N4 C23 C18 . . 122.15(18) no
C22 C23 C18 . . 119.9(2) no
C24 N4 C23 . . 113.4(2) no
N4 C24 C17 . . 124.2(2) no
N4 C24 C25 . . 129.9(2) no
C17 C24 C25 . . 105.84(19) no
C24 C25 C26 . . 103.69(19) no
C24 C25 C30 . . 100.70(19) no
C26 C25 C30 . . 102.4(2) no
C24 C25 H25 . . 116.0 no
C26 C25 H25 . . 116.0 no
C30 C25 H25 . . 116.0 no
C27 C26 C25 . . 103.6(2) no
C27 C26 H26A . . 111.0 no
C25 C26 H26A . . 111.0 no
C27 C26 H26B . . 111.0 no
C25 C26 H26B . . 111.0 no
H26A C26 H26B . . 109.0 no
C26 C27 C28 . . 104.4(2) no
C26 C27 H27A . . 110.9 no
C28 C27 H27A . . 110.9 no
C26 C27 H27B . . 110.9 no
C28 C27 H27B . . 110.9 no
H27A C27 H27B . . 108.9 no
C29 C28 C17 . . 115.0(2) no
C29 C28 C30 . . 119.7(2) no
C17 C28 C30 . . 99.48(19) no
C29 C28 C27 . . 115.7(3) no
C17 C28 C27 . . 103.3(2) no
C30 C28 C27 . . 100.9(2) no
C28 C29 H29A . . 109.5 no
C28 C29 H29B . . 109.5 no
H29A C29 H29B . . 109.5 no
C28 C29 H29C . . 109.5 no
H29A C29 H29C . . 109.5 no
H29B C29 H29C . . 109.5 no
C31 C30 C32 . . 107.8(2) no
C31 C30 C25 . . 112.7(2) no
C32 C30 C25 . . 114.0(2) no
C31 C30 C28 . . 114.4(2) no
C32 C30 C28 . . 113.4(2) no
C25 C30 C28 . . 94.44(18) no
C30 C31 H31A . . 109.5 no
C30 C31 H31B . . 109.5 no
H31A C31 H31B . . 109.5 no
C30 C31 H31C . . 109.5 no
H31A C31 H31C . . 109.5 no
H31B C31 H31C . . 109.5 no
C30 C32 H32A . . 109.5 no
C30 C32 H32B . . 109.5 no
H32A C32 H32B . . 109.5 no
C30 C32 H32C . . 109.5 no
H32A C32 H32C . . 109.5 no
H32B C32 H32C . . 109.5 no

loop_
_geom_bond_atom_site_label_1
_geom_bond_atom_site_label_2
_geom_bond_site_symmetry_2
_geom_bond_distance
_geom_bond_publ_flag
C1 N1 . 1.307(3) no
C1 C8 . 1.429(3) no
C1 C12 . 1.500(3) no
N1 C2 . 1.391(3) no
C2 C3 . 1.408(3) no
C2 C7 . 1.403(3) no
C3 C4 . 1.371(3) no
C3 H3 . 0.9300 no
C4 C5 . 1.392(3) no
C4 Cl1 . 1.726(2) no
C5 C6 . 1.372(3) no
C5 Cl2 . 1.730(2) no
C6 C7 . 1.413(3) no
C6 H6 . 0.9300 no
C7 N2 . 1.390(3) no
N2 C8 . 1.299(3) no
C8 C9 . 1.508(3) no
C9 C10 . 1.542(3) no
C9 C14 . 1.556(3) no
C9 H9 . 0.9800 no
C10 C11 . 1.533(4) no
C10 H10A . 0.9700 no
C10 H10B . 0.9700 no
C11 C12 . 1.552(3) no
C11 H11A . 0.9700 no
C11 H11B . 0.9700 no
C12 C13 . 1.512(4) no
C12 C14 . 1.571(3) no
C13 H13A . 0.9600 no
C13 H13B . 0.9600 no
C13 H13C . 0.9600 no
C14 C15 . 1.516(4) no
C14 C16 . 1.549(3) no
C15 H15A . 0.9600 no
C15 H15B . 0.9600 no
C15 H15C . 0.9600 no
C16 H16A . 0.9600 no
C16 H16B . 0.9600 no
C16 H16C . 0.9600 no
C17 N3 . 1.297(3) no
C17 C24 . 1.435(3) no
C17 C28 . 1.511(3) no
N3 C18 . 1.395(3) no
C18 C19 . 1.409(3) no
C18 C23 . 1.405(3) no
C19 C20 . 1.373(3) no
C19 H19 . 0.9300 no
C20 C21 . 1.399(3) no
C20 Cl3 . 1.732(2) no
C21 C22 . 1.377(3) no
C21 Cl4 . 1.723(2) no
C22 C23 . 1.403(3) no
C22 H22 . 0.9300 no
C23 N4 . 1.398(3) no
N4 C24 . 1.297(3) no
C24 C25 . 1.503(3) no
C25 C26 . 1.536(4) no
C25 C30 . 1.551(3) no
C25 H25 . 0.9800 no
C26 C27 . 1.534(5) no
C26 H26A . 0.9700 no
C26 H26B . 0.9700 no
C27 C28 . 1.555(4) no
C27 H27A . 0.9700 no
C27 H27B . 0.9700 no
C28 C29 . 1.510(4) no
C28 C30 . 1.559(3) no
C29 H29A . 0.9600 no
C29 H29B . 0.9600 no
C29 H29C . 0.9600 no
C30 C31 . 1.528(4) no
C30 C32 . 1.525(3) no
C31 H31A . 0.9600 no
C31 H31B . 0.9600 no
C31 H31C . 0.9600 no
C32 H32A . 0.9600 no
C32 H32B . 0.9600 no
C32 H32C . 0.9600 no
